data_4114903
loop_
_publ_author_name
'Makoto Yasuda'
'Shoki Tsuji'
'Yusuke Shigeyoshi'
'Akio Baba'

_publ_contact_author_address
;
    Department of Molecular Chemistry
    Graduate School of Engineering
    Osaka University
    2-1 Yamadaoka
    Suita Osaka 565-0871
    Japan
;
_publ_contact_author_email ' baba@ap.chem.eng.osaka-u.ac.jp '
_publ_contact_author_fax ' 81(6)68797387 '
_publ_contact_author_name ' Dr Akio Baba'
_publ_contact_author_phone ' 81(6)68797386 '
_publ_section_title
;
 Cross-Coupling Reaction of \a-Chloroketones and Organotin Enolates
 Catalyzed by Zinc Halides for Synthesis of \g-Diketones
;
_journal_name_full 'Journal of the American Chemical Society'
_journal_page_first 7440
_journal_page_last 7447
_journal_paper_doi 10.1021/ja0258172
_journal_volume 124
_journal_year 2002
_chemical_formula_moiety 'C18 H24 O2 '
_chemical_formula_sum 'C18 H24 O2'
_chemical_formula_weight 272.39
_space_group_IT_number 14
_symmetry_cell_setting monoclinic
_symmetry_Int_Tables_number 14
_symmetry_space_group_name_Hall '-P 2yn'
_symmetry_space_group_name_H-M 'P 1 21/n 1'
_audit_creation_date 'Thu Jan 31 21:20:50 2002'
_audit_creation_method 'by teXsan'
_cell_angle_alpha 90
_cell_angle_beta 113.83(2)
_cell_angle_gamma 90
_cell_formula_units_Z 4
_cell_length_a 15.958(6)
_cell_length_b 6.429(3)
_cell_length_c 16.963(4)
_cell_measurement_reflns_used 25
_cell_measurement_temperature 296.2
_cell_measurement_theta_max 13.7
_cell_measurement_theta_min 13.2
_cell_volume 1591.9(11)
_computing_cell_refinement 'MSC/AFC Diffractometer Control'
_computing_data_collection 'MSC/AFC Diffractometer Control'
_computing_data_reduction 'teXsan Ver. 1.11'
_computing_publication_material 'teXsan Ver. 1.11'
_computing_structure_refinement 'teXsan Ver. 1.10'
_computing_structure_solution SHELXS86
_diffrn_measured_fraction_theta_full 1.0000
_diffrn_measured_fraction_theta_max 1.0000
_diffrn_measurement_device_type 'Rigaku AFC5R'
_diffrn_measurement_method \w-2\q
_diffrn_radiation_type 'Mo K\a'
_diffrn_radiation_wavelength 0.7107
_diffrn_reflns_av_R_equivalents 0.021
_diffrn_reflns_limit_h_max 20
_diffrn_reflns_limit_h_min 0
_diffrn_reflns_limit_k_max 8
_diffrn_reflns_limit_k_min 0
_diffrn_reflns_limit_l_max 20
_diffrn_reflns_limit_l_min -22
_diffrn_reflns_number 4164
_diffrn_reflns_theta_full 27.58
_diffrn_reflns_theta_max 27.58
_diffrn_standards_decay_% 0.27
_diffrn_standards_interval_count 150
_diffrn_standards_number 3
_exptl_absorpt_coefficient_mu 0.072
_exptl_absorpt_correction_type none
_exptl_crystal_colour colorless
_exptl_crystal_density_diffrn 1.136
_exptl_crystal_description prismatic
_exptl_crystal_size_max 0.200
_exptl_crystal_size_mid 0.200
_exptl_crystal_size_min 0.200
_refine_diff_density_max 0.23
_refine_diff_density_min -0.18
_refine_ls_extinction_method none
_refine_ls_goodness_of_fit_ref 2.841
_refine_ls_hydrogen_treatment refall
_refine_ls_number_parameters 320
_refine_ls_number_reflns 1568
_refine_ls_R_factor_gt 0.0669
_refine_ls_shift/su_max 5.4934
_refine_ls_structure_factor_coef F
_refine_ls_weighting_scheme unit
_refine_ls_wR_factor_ref 0.0586
_reflns_number_gt 1568
_reflns_number_total 3692
_reflns_threshold_expression F^2^>3.0\s(F^2^)
_cod_data_source_file ja0258172_s2.cif
_cod_data_source_block 3ai
_cod_original_cell_volume 1592.1(9)
_cod_original_formula_sum 'C18 H24 O2 '
_cod_database_code 4114903

loop_
_symmetry_equiv_pos_as_xyz
x,y,z
1/2-x,1/2+y,1/2-z
-x,-y,-z
1/2+x,1/2-y,1/2+z

loop_
_atom_site_label
_atom_site_type_symbol
_atom_site_fract_x
_atom_site_fract_y
_atom_site_fract_z
_atom_site_U_iso_or_equiv
_atom_site_adp_type
_atom_site_occupancy
_atom_site_calc_flag
O(1) O 0.0928(3) -0.2183(6) -0.4601(2) 0.084(1) Uani 1.00 d
O(2) O 0.2898(2) -0.0973(6) -0.3232(2) 0.089(1) Uani 1.00 d
C(1) C -0.1751(3) 0.112(1) -0.3555(3) 0.087(2) Uani 1.00 d
C(2) C -0.1027(3) 0.0109(8) -0.2747(3) 0.060(1) Uani 1.00 d
C(3) C -0.1482(4) -0.1525(10) -0.2403(4) 0.105(2) Uani 1.00 d
C(4) C -0.0654(4) 0.1815(9) -0.2059(3) 0.077(2) Uani 1.00 d
C(5) C -0.0248(3) -0.0904(7) -0.2931(2) 0.049(1) Uani 1.00 d
C(6) C -0.0572(3) -0.2610(7) -0.3605(3) 0.067(2) Uani 1.00 d
C(7) C 0.0213(4) -0.3659(7) -0.3747(3) 0.074(2) Uani 1.00 d
C(8) C 0.0783(3) -0.2079(7) -0.3955(3) 0.057(1) Uani 1.00 d
C(9) C 0.1121(3) -0.0318(6) -0.3331(2) 0.046(1) Uani 1.00 d
C(10) C 0.0313(3) 0.0654(6) -0.3184(3) 0.049(1) Uani 1.00 d
C(11) C 0.1627(3) 0.1303(7) -0.3617(3) 0.051(1) Uani 1.00 d
C(12) C 0.2522(3) 0.0568(7) -0.3620(2) 0.053(1) Uani 1.00 d
C(13) C 0.2952(3) 0.1838(7) -0.4092(2) 0.049(1) Uani 1.00 d
C(14) C 0.3655(3) 0.0983(8) -0.4268(3) 0.070(2) Uani 1.00 d
C(15) C 0.4043(4) 0.211(1) -0.4732(4) 0.092(2) Uani 1.00 d
C(16) C 0.3764(4) 0.407(1) -0.4996(3) 0.093(2) Uani 1.00 d
C(17) C 0.3086(4) 0.4945(9) -0.4812(3) 0.084(2) Uani 1.00 d
C(18) C 0.2675(3) 0.3834(8) -0.4364(3) 0.063(1) Uani 1.00 d
H(1) H -0.037(3) 0.297(8) -0.232(3) 0.10(2) Uiso 1.00 calc
H(2) H -0.114(3) 0.232(8) -0.185(3) 0.10(2) Uiso 1.00 calc
H(3) H -0.018(3) 0.125(8) -0.160(3) 0.13(2) Uiso 1.00 calc
H(4) H -0.140(3) 0.227(8) -0.379(3) 0.11(2) Uiso 1.00 calc
H(5) H -0.224(3) 0.177(8) -0.337(3) 0.11(2) Uiso 1.00 calc
H(6) H -0.198(3) -0.072(7) -0.226(2) 0.11(1) Uiso 1.00 calc
H(7) H -0.206(3) 0.013(9) -0.393(3) 0.10(2) Uiso 1.00 calc
H(8) H -0.093(4) -0.234(9) -0.176(3) 0.12(2) Uiso 1.00 calc
H(9) H -0.182(4) -0.269(9) -0.286(3) 0.17(2) Uiso 1.00 calc
H(10) H -0.090(3) -0.371(7) -0.344(3) 0.08(1) Uiso 1.00 calc
H(11) H -0.098(3) -0.197(7) -0.413(3) 0.07(1) Uiso 1.00 calc
H(12) H 0.014(2) -0.152(6) -0.239(2) 0.05(1) Uiso 1.00 calc
H(13) H -0.009(3) 0.139(7) -0.374(2) 0.07(1) Uiso 1.00 calc
H(14) H 0.054(2) 0.173(6) -0.276(2) 0.05(1) Uiso 1.00 calc
H(15) H 0.158(2) -0.094(5) -0.281(2) 0.037(9) Uiso 1.00 calc
H(16) H 0.054(3) -0.426(8) -0.324(3) 0.10(2) Uiso 1.00 calc
H(17) H -0.005(3) -0.475(7) -0.429(2) 0.07(1) Uiso 1.00 calc
H(18) H 0.120(3) 0.183(7) -0.418(3) 0.07(1) Uiso 1.00 calc
H(19) H 0.175(2) 0.250(6) -0.323(2) 0.06(1) Uiso 1.00 calc
H(20) H 0.220(3) 0.445(7) -0.425(3) 0.08(1) Uiso 1.00 calc
H(21) H 0.288(3) 0.637(8) -0.495(3) 0.10(2) Uiso 1.00 calc
H(22) H 0.416(3) 0.487(8) -0.535(3) 0.11(2) Uiso 1.00 calc
H(23) H 0.457(3) 0.157(8) -0.494(3) 0.12(2) Uiso 1.00 calc
H(24) H 0.379(3) -0.042(7) -0.406(3) 0.06(1) Uiso 1.00 calc

loop_
_atom_site_aniso_label
_atom_site_aniso_U_11
_atom_site_aniso_U_22
_atom_site_aniso_U_33
_atom_site_aniso_U_12
_atom_site_aniso_U_13
_atom_site_aniso_U_23
O(1) 0.112(3) 0.078(2) 0.072(2) -0.008(2) 0.047(2) -0.023(2)
O(2) 0.071(2) 0.094(3) 0.100(3) 0.030(2) 0.033(2) 0.044(2)
C(1) 0.058(3) 0.117(5) 0.080(4) 0.020(3) 0.021(3) 0.005(4)
C(2) 0.057(3) 0.067(3) 0.060(3) -0.006(2) 0.027(2) 0.003(2)
C(3) 0.104(4) 0.109(5) 0.139(5) -0.017(4) 0.088(4) 0.014(4)
C(4) 0.072(4) 0.096(4) 0.076(3) -0.001(3) 0.043(3) -0.011(3)
C(5) 0.050(2) 0.051(3) 0.045(2) -0.003(2) 0.017(2) 0.005(2)
C(6) 0.069(3) 0.054(3) 0.080(3) -0.011(3) 0.032(3) -0.004(3)
C(7) 0.097(4) 0.042(3) 0.083(3) -0.009(3) 0.037(3) -0.010(3)
C(8) 0.066(3) 0.050(3) 0.056(3) 0.013(2) 0.024(2) -0.001(2)
C(9) 0.048(2) 0.047(2) 0.041(2) 0.005(2) 0.016(2) 0.003(2)
C(10) 0.053(2) 0.041(2) 0.055(2) -0.006(2) 0.023(2) -0.007(2)
C(11) 0.050(3) 0.048(2) 0.058(3) -0.001(2) 0.024(2) -0.005(2)
C(12) 0.051(3) 0.057(3) 0.043(2) 0.005(2) 0.009(2) 0.002(2)
C(13) 0.039(2) 0.061(3) 0.043(2) -0.004(2) 0.012(2) -0.008(2)
C(14) 0.059(3) 0.076(3) 0.080(3) -0.007(3) 0.034(3) -0.014(3)
C(15) 0.075(4) 0.120(5) 0.104(4) -0.019(4) 0.060(3) -0.029(4)
C(16) 0.081(4) 0.120(5) 0.084(4) -0.030(4) 0.041(3) 0.003(4)
C(17) 0.074(3) 0.090(4) 0.084(4) -0.015(3) 0.028(3) 0.015(3)
C(18) 0.054(3) 0.066(3) 0.066(3) -0.002(2) 0.019(2) 0.006(3)

loop_
_atom_type_symbol
_atom_type_description
_atom_type_scat_dispersion_real
_atom_type_scat_dispersion_imag
_atom_type_scat_source
C C 0.003 0.002
;International Tables for Crystallography
(1992, Vol. C, Tables 4.2.6.8 and 6.1.1.1)
;
H H 0.000 0.000
;International Tables for Crystallography
(1992, Vol. C, Table 6.1.1.2)
;
O O 0.011 0.006
;International Tables for Crystallography
(1992, Vol. C, Tables 4.2.6.8 and 6.1.1.1)
;

loop_
_geom_angle_atom_site_label_1
_geom_angle_atom_site_label_2
_geom_angle_atom_site_label_3
_geom_angle
_geom_angle_publ_flag
C(2) C(1) H(4) 107.8 no
C(2) C(1) H(5) 107.1 no
C(2) C(1) H(7) 109.2 no
H(4) C(1) H(5) 113.5 no
H(4) C(1) H(7) 116.2 no
H(5) C(1) H(7) 102.6 no
C(1) C(2) C(3) 109.4(4) yes
C(1) C(2) C(4) 107.2(4) yes
C(1) C(2) C(5) 112.1(4) yes
C(3) C(2) C(4) 107.4(5) yes
C(3) C(2) C(5) 109.6(4) yes
C(4) C(2) C(5) 111.0(4) yes
C(2) C(3) H(6) 106.0 no
C(2) C(3) H(8) 111.4 no
C(2) C(3) H(9) 112.9 no
H(6) C(3) H(8) 109.7 no
H(6) C(3) H(9) 107.8 no
H(8) C(3) H(9) 108.9 no
C(2) C(4) H(1) 106.2 no
C(2) C(4) H(2) 111.8 no
C(2) C(4) H(3) 107.4 no
H(1) C(4) H(2) 115.7 no
H(1) C(4) H(3) 107.4 no
H(2) C(4) H(3) 107.9 no
C(2) C(5) C(6) 113.6(3) yes
C(2) C(5) C(10) 113.2(4) yes
C(2) C(5) H(12) 103.3 no
C(6) C(5) C(10) 109.0(4) yes
C(6) C(5) H(12) 108.6 no
C(10) C(5) H(12) 108.8 no
C(5) C(6) C(7) 112.8(4) yes
C(5) C(6) H(10) 111.6 no
C(5) C(6) H(11) 106.8 no
C(7) C(6) H(10) 106.8 no
C(7) C(6) H(11) 109.8 no
H(10) C(6) H(11) 109.1 no
C(6) C(7) C(8) 110.7(4) yes
C(6) C(7) H(16) 103.9 no
C(6) C(7) H(17) 110.8 no
C(8) C(7) H(16) 110.3 no
C(8) C(7) H(17) 107.5 no
H(16) C(7) H(17) 113.7 no
O(1) C(8) C(7) 122.2(4) yes
O(1) C(8) C(9) 122.5(4) yes
C(7) C(8) C(9) 115.2(4) yes
C(8) C(9) C(10) 109.6(3) yes
C(8) C(9) C(11) 112.4(4) yes
C(8) C(9) H(15) 104.4 no
C(10) C(9) C(11) 111.3(3) yes
C(10) C(9) H(15) 113.5 no
C(11) C(9) H(15) 105.5 no
C(5) C(10) C(9) 114.0(3) yes
C(5) C(10) H(13) 109.8 no
C(5) C(10) H(14) 110.5 no
C(9) C(10) H(13) 107.4 no
C(9) C(10) H(14) 109.4 no
H(13) C(10) H(14) 105.3 no
C(9) C(11) C(12) 114.5(4) yes
C(9) C(11) H(18) 107.2 no
C(9) C(11) H(19) 108.3 no
C(12) C(11) H(18) 113.2 no
C(12) C(11) H(19) 108.1 no
H(18) C(11) H(19) 105.0 no
O(2) C(12) C(11) 121.3(5) yes
O(2) C(12) C(13) 120.4(4) yes
C(11) C(12) C(13) 118.2(4) yes
C(12) C(13) C(14) 119.1(4) yes
C(12) C(13) C(18) 122.5(4) yes
C(14) C(13) C(18) 118.4(5) yes
C(13) C(14) C(15) 120.2(5) yes
C(13) C(14) H(24) 112.2 no
C(15) C(14) H(24) 127.5 no
C(14) C(15) C(16) 120.8(6) yes
C(14) C(15) H(23) 126.9 no
C(16) C(15) H(23) 112.3 no
C(15) C(16) C(17) 119.5(6) yes
C(15) C(16) H(22) 114.3 no
C(17) C(16) H(22) 126.1 no
C(16) C(17) C(18) 120.6(5) yes
C(16) C(17) H(21) 123.8 no
C(18) C(17) H(21) 115.5 no
C(13) C(18) C(17) 120.4(5) yes
C(13) C(18) H(20) 119.9 no
C(17) C(18) H(20) 119.7 no

loop_
_geom_bond_atom_site_label_1
_geom_bond_atom_site_label_2
_geom_bond_distance
_geom_bond_publ_flag
O(1) C(8) 1.209(6) yes
O(2) C(12) 1.207(5) yes
C(1) C(2) 1.535(6) yes
C(1) H(4) 1.094 no
C(1) H(5) 1.038 no
C(1) H(7) 0.896 no
C(2) C(3) 1.522(9) yes
C(2) C(4) 1.536(7) yes
C(2) C(5) 1.543(7) yes
C(3) H(6) 1.065 no
C(3) H(8) 1.212 no
C(3) H(9) 1.055 no
C(4) H(1) 1.056 no
C(4) H(2) 1.024 no
C(4) H(3) 0.915 no
C(5) C(6) 1.517(6) yes
C(5) C(10) 1.516(7) yes
C(5) H(12) 0.964 no
C(6) C(7) 1.525(8) yes
C(6) H(10) 0.985 no
C(6) H(11) 0.963 no
C(7) C(8) 1.498(8) yes
C(7) H(16) 0.891 no
C(7) H(17) 1.094 no
C(8) C(9) 1.495(6) yes
C(9) C(10) 1.541(7) yes
C(9) C(11) 1.513(7) yes
C(9) H(15) 0.974 no
C(10) H(13) 1.019 no
C(10) H(14) 0.958 no
C(11) C(12) 1.506(7) yes
C(11) H(18) 0.987 no
C(11) H(19) 0.979 no
C(12) C(13) 1.490(7) yes
C(13) C(14) 1.386(7) yes
C(13) C(18) 1.375(6) yes
C(14) C(15) 1.385(9) yes
C(14) H(24) 0.959 no
C(15) C(16) 1.356(9) yes
C(15) H(23) 1.093 no
C(16) C(17) 1.363(9) yes
C(16) H(22) 1.151 no
C(17) C(18) 1.385(9) yes
C(17) H(21) 0.969 no
C(18) H(20) 0.939 no

loop_
_geom_contact_atom_site_label_1
_geom_contact_atom_site_label_2
_geom_contact_distance
_geom_contact_site_symmetry_2
O(2) C(11) 3.400(6) 2_544

loop_
_geom_torsion_atom_site_label_1
_geom_torsion_atom_site_label_2
_geom_torsion_atom_site_label_3
_geom_torsion_atom_site_label_4
_geom_torsion
_geom_torsion_publ_flag
O(1) C(8) C(7) C(6) -124.5(4) yes
O(1) C(8) C(9) C(10) 126.0(4) yes
O(1) C(8) C(9) C(11) 1.7(5) yes
O(2) C(12) C(11) C(9) -17.1(5) yes
O(2) C(12) C(13) C(14) 16.3(6) yes
O(2) C(12) C(13) C(18) -164.0(4) yes
C(1) C(2) C(5) C(6) -60.3(5) yes
C(1) C(2) C(5) C(10) 64.7(5) yes
C(2) C(5) C(6) C(7) -177.3(4) yes
C(2) C(5) C(10) C(9) 177.4(3) yes
C(3) C(2) C(5) C(6) 61.4(5) yes
C(3) C(2) C(5) C(10) -173.6(3) yes
C(4) C(2) C(5) C(6) 179.8(4) yes
C(4) C(2) C(5) C(10) -55.1(5) yes
C(5) C(6) C(7) C(8) -54.3(5) yes
C(5) C(10) C(9) C(8) 52.7(4) yes
C(5) C(10) C(9) C(11) 177.6(3) yes
C(6) C(5) C(10) C(9) -55.1(4) yes
C(6) C(7) C(8) C(9) 52.6(5) yes
C(7) C(6) C(5) C(10) 55.4(5) yes
C(7) C(8) C(9) C(10) -51.2(5) yes
C(7) C(8) C(9) C(11) -175.5(3) yes
C(8) C(9) C(11) C(12) -67.1(4) yes
C(9) C(11) C(12) C(13) 165.0(3) yes
C(10) C(9) C(11) C(12) 169.5(3) yes
C(11) C(12) C(13) C(14) -165.8(4) yes
C(11) C(12) C(13) C(18) 13.9(5) yes
C(12) C(13) C(14) C(15) 177.7(4) yes
C(12) C(13) C(18) C(17) -179.1(4) yes
C(13) C(14) C(15) C(16) 2.1(7) yes
C(13) C(18) C(17) C(16) 0.7(7) yes
C(14) C(13) C(18) C(17) 0.6(6) yes
C(14) C(15) C(16) C(17) -0.8(7) yes
C(15) C(14) C(13) C(18) -2.0(6) yes
C(15) C(16) C(17) C(18) -0.6(7) yes
C(15) C(16) C(17) C(18) -0.6(7) yes
